data_4302222
loop_
_publ_author_name
'Fangna Dai'
'Haiyan He'
'Daofeng Sun'

_publ_contact_author_address
;Shandong University

Key Lab of Colloid and Interface Chemistry

Ministry of Education, School of Chemistry and 

Chemical Engineering, Jinan 250100 (P. R. China)

;
_publ_contact_author_email dfsun@sdu.edu.cn
_publ_contact_author_fax '531 883 64218'
_publ_contact_author_name 'Daofeng Sun'
_publ_contact_author_phone '531 883 64218'
_publ_section_title
;
Polymorphism in High-Crystalline-Stability Metal-Organic Nanotubes
;
_journal_name_full 'Inorganic Chemistry'
_journal_page_first 4613
_journal_page_last 4615
_journal_paper_doi 10.1021/ic900283t
_journal_volume 48
_journal_year 2009
_chemical_formula_sum 'C18 H12 I3 N3 O5 Zn'
_chemical_formula_weight 796.38
_chemical_name_common MONT-2-200
_chemical_name_systematic
;

 ?

;
_space_group_IT_number 88
_symmetry_cell_setting tetragonal
_symmetry_space_group_name_Hall '-I 4ad'
_symmetry_space_group_name_H-M 'I 41/a :2'
_atom_sites_solution_hydrogens geom
_atom_sites_solution_primary direct
_atom_sites_solution_secondary difmap
_audit_creation_method SHELXL-97
_cell_angle_alpha 90.00
_cell_angle_beta 90.00
_cell_angle_gamma 90.00
_cell_formula_units_Z 16
_cell_length_a 34.3007(14)
_cell_length_b 34.3007(14)
_cell_length_c 9.5627(8)
_cell_measurement_reflns_used 4172
_cell_measurement_temperature 273(2)
_cell_measurement_theta_max 21.83
_cell_measurement_theta_min 2.51
_cell_volume 11250.9(11)
_computing_structure_refinement 'SHELXL-97 (Sheldrick, 1997)'
_diffrn_ambient_temperature 273(2)
_diffrn_measured_fraction_theta_full 0.999
_diffrn_measured_fraction_theta_max 0.999
_diffrn_radiation_monochromator graphite
_diffrn_radiation_source 'fine-focus sealed tube'
_diffrn_radiation_type MoK\a
_diffrn_radiation_wavelength 0.71073
_diffrn_reflns_av_R_equivalents 0.0695
_diffrn_reflns_av_sigmaI/netI 0.0605
_diffrn_reflns_limit_h_max 33
_diffrn_reflns_limit_h_min -44
_diffrn_reflns_limit_k_max 44
_diffrn_reflns_limit_k_min -42
_diffrn_reflns_limit_l_max 12
_diffrn_reflns_limit_l_min -11
_diffrn_reflns_number 32225
_diffrn_reflns_theta_full 27.50
_diffrn_reflns_theta_max 27.50
_diffrn_reflns_theta_min 1.19
_exptl_absorpt_coefficient_mu 4.193
_exptl_absorpt_correction_T_max 0.8177
_exptl_absorpt_correction_T_min 0.5720
_exptl_absorpt_correction_type multi-scan
_exptl_crystal_colour yellow
_exptl_crystal_density_diffrn 1.881
_exptl_crystal_density_method 'not measured'
_exptl_crystal_description needle
_exptl_crystal_F_000 5920
_exptl_crystal_size_max 0.15
_exptl_crystal_size_mid 0.05
_exptl_crystal_size_min 0.05
_refine_diff_density_max 0.959
_refine_diff_density_min -1.199
_refine_diff_density_rms 0.326
_refine_ls_extinction_method none
_refine_ls_goodness_of_fit_ref 1.031
_refine_ls_matrix_type full
_refine_ls_number_parameters 271
_refine_ls_number_reflns 6465
_refine_ls_number_restraints 0
_refine_ls_restrained_S_all 1.031
_refine_ls_R_factor_all 0.1013
_refine_ls_R_factor_gt 0.0463
_refine_ls_shift/su_max 0.002
_refine_ls_shift/su_mean 0.000
_refine_ls_structure_factor_coef Fsqd
_refine_ls_weighting_details 'calc w=1/[\s^2^(Fo^2^)+(0.0672P)^2^+0.0000P] where P=(Fo^2^+2Fc^2^)/3'
_refine_ls_weighting_scheme calc
_refine_ls_wR_factor_gt 0.1113
_refine_ls_wR_factor_ref 0.1391
_reflns_number_gt 3834
_reflns_number_total 6465
_reflns_threshold_expression >2sigma(I)
_cod_data_source_file ic900283t_si_002_3.cif
_cod_data_source_block MONT-2-200
_cod_original_sg_symbol_H-M 'I 41/a'
_cod_database_code 4302222

loop_
_symmetry_equiv_pos_as_xyz
'x, y, z'
'-x+1/2, -y, z+1/2'
'-y+3/4, x+1/4, z+1/4'
'y+3/4, -x+3/4, z+3/4'
'x+1/2, y+1/2, z+1/2'
'-x+1, -y+1/2, z+1'
'-y+5/4, x+3/4, z+3/4'
'y+5/4, -x+5/4, z+5/4'
'-x, -y, -z'
'x-1/2, y, -z-1/2'
'y-3/4, -x-1/4, -z-1/4'
'-y-3/4, x-3/4, -z-3/4'
'-x+1/2, -y+1/2, -z+1/2'
'x, y+1/2, -z'
'y-1/4, -x+1/4, -z+1/4'
'-y-1/4, x-1/4, -z-1/4'

loop_
_atom_site_label
_atom_site_type_symbol
_atom_site_fract_x
_atom_site_fract_y
_atom_site_fract_z
_atom_site_U_iso_or_equiv
_atom_site_adp_type
_atom_site_occupancy
_atom_site_symmetry_multiplicity
_atom_site_calc_flag
_atom_site_refinement_flags
_atom_site_disorder_assembly
_atom_site_disorder_group
Zn Zn 0.54191(2) 0.58850(2) -0.77293(8) 0.0345(2) Uani 1 1 d . . .
I1 I 0.536071(18) 0.549055(17) -0.27238(6) 0.0652(2) Uani 1 1 d . . .
I2 I 0.467651(15) 0.688581(16) 0.03027(5) 0.05452(17) Uani 1 1 d . . .
I3 I 0.431735(17) 0.662625(17) -0.57676(5) 0.06304(19) Uani 1 1 d . . .
C1 C 0.4912(2) 0.5898(2) -0.5312(7) 0.0408(16) Uani 1 1 d . . .
C2 C 0.48383(19) 0.6115(2) -0.3945(7) 0.0373(16) Uani 1 1 d . . .
C3 C 0.50111(18) 0.59937(18) -0.2708(7) 0.0340(15) Uani 1 1 d . . .
C4 C 0.49532(19) 0.62051(19) -0.1449(6) 0.0351(15) Uani 1 1 d . . .
C6 C 0.47371(19) 0.65470(19) -0.1501(6) 0.0355(15) Uani 1 1 d . . .
C7 C 0.45581(19) 0.66818(19) -0.2747(7) 0.0367(15) Uani 1 1 d . . .
C8 C 0.46072(18) 0.6449(2) -0.3934(7) 0.0381(16) Uani 1 1 d . . .
C5 C 0.5116(2) 0.6059(2) -0.0083(7) 0.0448(18) Uani 1 1 d . . .
C9 C 0.5618(3) 0.5050(2) -0.7032(9) 0.075(3) Uani 1 1 d . . .
H9 H 0.5522 0.5104 -0.6143 0.090 Uiso 1 1 calc R . .
C10 C 0.5775(3) 0.4681(2) -0.7272(9) 0.068(3) Uani 1 1 d . . .
H10 H 0.5789 0.4501 -0.6547 0.082 Uiso 1 1 calc R . .
C11 C 0.5906(2) 0.4586(2) -0.8547(8) 0.052(2) Uani 1 1 d . . .
C12 C 0.5911(5) 0.4881(3) -0.9486(10) 0.151(7) Uani 1 1 d . . .
H12 H 0.6026 0.4842 -1.0356 0.181 Uiso 1 1 calc R . .
C13 C 0.5750(5) 0.5234(3) -0.9169(10) 0.152(7) Uani 1 1 d . . .
H13 H 0.5750 0.5425 -0.9862 0.182 Uiso 1 1 calc R . .
C16 C 0.6070(2) 0.4200(2) -0.8911(8) 0.0467(18) Uani 1 1 d . . .
C15 C 0.6222(2) 0.3941(2) -0.7905(8) 0.053(2) Uani 1 1 d . . .
H15 H 0.6223 0.4009 -0.6964 0.063 Uiso 1 1 calc R . .
C18 C 0.6236(3) 0.3713(2) -1.0611(8) 0.058(2) Uani 1 1 d . . .
H18 H 0.6239 0.3636 -1.1543 0.069 Uiso 1 1 calc R . .
C14 C 0.6368(2) 0.3590(2) -0.8318(8) 0.0482(19) Uani 1 1 d . . .
H14 H 0.6462 0.3422 -0.7634 0.058 Uiso 1 1 calc R . .
C17 C 0.6078(3) 0.4070(2) -1.0282(9) 0.071(3) Uani 1 1 d . . .
H17 H 0.5976 0.4226 -1.0988 0.086 Uiso 1 1 calc R . .
O1 O 0.51862(13) 0.60538(15) -0.6010(5) 0.0475(13) Uani 1 1 d . . .
O04 O 0.4243(13) 0.5319(7) -0.741(5) 0.89(6) Uani 1 1 d . . .
O2 O 0.47254(19) 0.56120(17) -0.5602(6) 0.0736(18) Uani 1 1 d . . .
O3 O 0.54480(17) 0.61631(16) 0.0304(6) 0.0658(16) Uani 1 1 d . . .
O4 O 0.49142(18) 0.58463(19) 0.0663(6) 0.0752(18) Uani 1 1 d . . .
N1 N 0.43492(19) 0.70227(18) -0.2751(7) 0.0589(18) Uani 1 1 d . . .
N2 N 0.55963(19) 0.53234(17) -0.7962(6) 0.0475(15) Uani 1 1 d . . .
N3 N 0.63835(17) 0.34723(16) -0.9657(6) 0.0398(13) Uani 1 1 d . . .

loop_
_atom_site_aniso_label
_atom_site_aniso_U_11
_atom_site_aniso_U_22
_atom_site_aniso_U_33
_atom_site_aniso_U_23
_atom_site_aniso_U_13
_atom_site_aniso_U_12
Zn 0.0373(4) 0.0373(4) 0.0288(4) -0.0025(3) 0.0007(3) 0.0032(3)
I1 0.0833(4) 0.0603(4) 0.0521(3) -0.0047(3) -0.0043(3) 0.0342(3)
I2 0.0597(3) 0.0650(4) 0.0388(3) -0.0195(2) -0.0009(2) 0.0073(3)
I3 0.0742(4) 0.0776(4) 0.0373(3) 0.0051(3) -0.0169(3) 0.0161(3)
C1 0.049(4) 0.044(4) 0.029(4) -0.006(3) 0.002(3) 0.004(3)
C2 0.035(4) 0.046(4) 0.031(4) -0.003(3) 0.003(3) -0.005(3)
C3 0.033(4) 0.037(4) 0.032(4) 0.005(3) 0.003(3) 0.006(3)
C4 0.039(4) 0.041(4) 0.026(3) 0.004(3) 0.001(3) -0.003(3)
C6 0.037(4) 0.043(4) 0.027(3) -0.005(3) 0.001(3) -0.002(3)
C7 0.036(4) 0.040(4) 0.034(4) 0.004(3) -0.003(3) 0.002(3)
C8 0.030(4) 0.053(4) 0.031(4) 0.001(3) -0.001(3) 0.003(3)
C5 0.051(5) 0.050(5) 0.033(4) -0.006(3) -0.003(3) 0.015(4)
C9 0.122(9) 0.052(5) 0.052(6) -0.010(4) 0.012(5) 0.015(5)
C10 0.120(8) 0.041(5) 0.045(5) 0.004(4) 0.013(5) 0.012(5)
C11 0.077(6) 0.041(4) 0.039(4) -0.002(3) 0.004(4) 0.016(4)
C12 0.33(2) 0.093(8) 0.032(5) -0.001(5) 0.005(8) 0.109(11)
C13 0.32(2) 0.091(8) 0.041(6) -0.002(5) 0.000(9) 0.126(11)
C16 0.063(5) 0.034(4) 0.043(4) -0.004(3) 0.007(4) 0.002(3)
C15 0.073(6) 0.047(5) 0.038(4) -0.011(3) -0.003(4) 0.008(4)
C18 0.089(6) 0.050(5) 0.034(4) -0.002(4) 0.001(4) 0.012(4)
C14 0.059(5) 0.043(4) 0.043(4) 0.003(3) -0.006(4) 0.012(4)
C17 0.116(8) 0.049(5) 0.050(5) 0.000(4) -0.001(5) 0.030(5)
O1 0.042(3) 0.070(3) 0.031(3) -0.016(2) 0.005(2) -0.009(3)
O04 0.95(9) 0.24(2) 1.49(14) -0.03(4) -0.95(10) 0.03(4)
O2 0.106(5) 0.064(4) 0.051(3) -0.017(3) 0.020(3) -0.036(4)
O3 0.070(4) 0.066(4) 0.061(4) 0.009(3) -0.035(3) -0.001(3)
O4 0.076(4) 0.100(5) 0.050(3) 0.032(3) 0.016(3) 0.021(4)
N1 0.069(4) 0.053(4) 0.054(4) 0.004(3) -0.001(3) 0.034(3)
N2 0.071(4) 0.038(3) 0.034(3) -0.007(3) 0.003(3) 0.013(3)
N3 0.050(4) 0.033(3) 0.036(3) -0.002(3) -0.001(3) 0.002(3)

loop_
_atom_type_symbol
_atom_type_description
_atom_type_scat_dispersion_real
_atom_type_scat_dispersion_imag
_atom_type_scat_source
C C 0.0033 0.0016 'International Tables Vol C Tables 4.2.6.8 and 6.1.1.4'
H H 0.0000 0.0000 'International Tables Vol C Tables 4.2.6.8 and 6.1.1.4'
N N 0.0061 0.0033 'International Tables Vol C Tables 4.2.6.8 and 6.1.1.4'
O O 0.0106 0.0060 'International Tables Vol C Tables 4.2.6.8 and 6.1.1.4'
Zn Zn 0.2839 1.4301 'International Tables Vol C Tables 4.2.6.8 and 6.1.1.4'
I I -0.4742 1.8119 'International Tables Vol C Tables 4.2.6.8 and 6.1.1.4'

loop_
_geom_angle_atom_site_label_1
_geom_angle_atom_site_label_2
_geom_angle_atom_site_label_3
_geom_angle
_geom_angle_site_symmetry_1
_geom_angle_site_symmetry_3
_geom_angle_publ_flag
O1 Zn N2 120.3(2) . . ?
O1 Zn O3 130.3(2) . 1_554 ?
N2 Zn O3 108.5(2) . 1_554 ?
O1 Zn N3 92.2(2) . 8_454 ?
N2 Zn N3 96.6(2) . 8_454 ?
O3 Zn N3 91.1(2) 1_554 8_454 ?
O1 Zn O4 105.9(2) . 1_554 ?
N2 Zn O4 95.5(2) . 1_554 ?
O3 Zn O4 58.0(2) 1_554 1_554 ?
N3 Zn O4 149.0(2) 8_454 1_554 ?
O1 Zn C5 121.1(2) . 1_554 ?
N2 Zn C5 104.3(2) . 1_554 ?
O3 Zn C5 29.2(2) 1_554 1_554 ?
N3 Zn C5 120.2(2) 8_454 1_554 ?
O4 Zn C5 28.8(2) 1_554 1_554 ?
O2 C1 O1 127.9(7) . . ?
O2 C1 C2 120.5(7) . . ?
O1 C1 C2 111.5(6) . . ?
C3 C2 C8 118.9(6) . . ?
C3 C2 C1 121.0(6) . . ?
C8 C2 C1 120.1(6) . . ?
C2 C3 C4 120.7(6) . . ?
C2 C3 I1 118.9(5) . . ?
C4 C3 I1 120.4(5) . . ?
C6 C4 C3 118.4(6) . . ?
C6 C4 C5 120.7(6) . . ?
C3 C4 C5 120.9(6) . . ?
C4 C6 C7 122.5(6) . . ?
C4 C6 I2 119.5(5) . . ?
C7 C6 I2 118.0(5) . . ?
N1 C7 C8 123.2(6) . . ?
N1 C7 C6 120.4(6) . . ?
C8 C7 C6 116.4(6) . . ?
C2 C8 C7 123.0(6) . . ?
C2 C8 I3 120.0(5) . . ?
C7 C8 I3 117.1(5) . . ?
O4 C5 O3 120.6(7) . . ?
O4 C5 C4 119.4(7) . . ?
O3 C5 C4 119.9(7) . . ?
O4 C5 Zn 65.1(4) . 1_556 ?
O3 C5 Zn 55.5(4) . 1_556 ?
C4 C5 Zn 173.9(5) . 1_556 ?
N2 C9 C10 124.5(8) . . ?
C11 C10 C9 120.1(8) . . ?
C10 C11 C12 115.2(8) . . ?
C10 C11 C16 124.1(7) . . ?
C12 C11 C16 120.4(8) . . ?
C11 C12 C13 120.7(10) . . ?
N2 C13 C12 124.5(10) . . ?
C17 C16 C15 115.9(7) . . ?
C17 C16 C11 121.2(7) . . ?
C15 C16 C11 122.9(7) . . ?
C14 C15 C16 119.6(7) . . ?
N3 C18 C17 123.1(7) . . ?
N3 C14 C15 123.8(7) . . ?
C18 C17 C16 120.7(8) . . ?
C1 O1 Zn 129.1(4) . . ?
C5 O3 Zn 95.3(5) . 1_556 ?
C5 O4 Zn 86.0(5) . 1_556 ?
C9 N2 C13 114.5(7) . . ?
C9 N2 Zn 128.9(5) . . ?
C13 N2 Zn 116.1(6) . . ?
C18 N3 C14 116.8(6) . . ?
C18 N3 Zn 121.3(5) . 7_544 ?
C14 N3 Zn 121.9(5) . 7_544 ?

loop_
_geom_bond_atom_site_label_1
_geom_bond_atom_site_label_2
_geom_bond_distance
_geom_bond_site_symmetry_2
_geom_bond_publ_flag
Zn O1 1.917(4) . ?
Zn N2 2.032(6) . ?
Zn O3 2.111(6) 1_554 ?
Zn N3 2.128(5) 8_454 ?
Zn O4 2.320(6) 1_554 ?
Zn C5 2.550(7) 1_554 ?
I1 C3 2.102(6) . ?
I2 C6 2.090(6) . ?
I3 C8 2.105(6) . ?
C1 O2 1.202(8) . ?
C1 O1 1.273(8) . ?
C1 C2 1.525(9) . ?
C2 C3 1.386(9) . ?
C2 C8 1.395(9) . ?
C3 C4 1.420(9) . ?
C4 C6 1.388(9) . ?
C4 C5 1.507(9) . ?
C6 C7 1.418(9) . ?
C7 N1 1.372(8) . ?
C7 C8 1.398(9) . ?
C5 O4 1.232(9) . ?
C5 O3 1.250(9) . ?
C5 Zn 2.550(7) 1_556 ?
C9 N2 1.294(10) . ?
C9 C10 1.395(11) . ?
C10 C11 1.339(11) . ?
C11 C12 1.353(13) . ?
C11 C16 1.482(10) . ?
C12 C13 1.367(13) . ?
C13 N2 1.305(12) . ?
C16 C17 1.384(11) . ?
C16 C15 1.409(10) . ?
C15 C14 1.361(10) . ?
C18 N3 1.331(9) . ?
C18 C17 1.374(11) . ?
C14 N3 1.344(9) . ?
O3 Zn 2.111(6) 1_556 ?
O4 Zn 2.320(6) 1_556 ?
N3 Zn 2.128(5) 7_544 ?
